data_7126357
loop_
_publ_author_name
'Huang, Guoling'
'Li, Jian'
'Ji, Xiaoliang'
'Chen, Lu'
'Liu, Qiang'
'Chen, Xiuwen'
'Huang, Yubing'
'Li, Yibiao'

_publ_section_title
;
 Access to 4-substituted isothiazoles through three-component cascade
 annulation and their application in C-H activation.
;
_journal_issue 43
_journal_name_full 'Chemical communications (Cambridge, England)'
_journal_page_first 5763
_journal_page_last 5766
_journal_paper_doi 10.1039/d0cc01100b
_journal_volume 56
_journal_year 2020
_chemical_formula_moiety 'C18 H12 N2 S2'
_chemical_formula_sum 'C18 H12 N2 S2'
_chemical_formula_weight 320.42
_space_group_crystal_system monoclinic
_space_group_IT_number 5
_space_group_name_Hall 'I 2y'
_space_group_name_H-M_alt 'I 1 2 1'
_atom_sites_solution_hydrogens geom
_atom_sites_solution_primary dual
_audit_creation_date 2018-08-11
_audit_creation_method
;
Olex2 1.2
(compiled 2018.05.29 svn.r3508 for OlexSys, GUI svn.r5506)
;
_audit_update_record
;
2020-01-17 deposited with the CCDC.	2020-04-08 downloaded from the CCDC.
;
_cell_angle_alpha 90
_cell_angle_beta 91.155(7)
_cell_angle_gamma 90
_cell_formula_units_Z 2
_cell_length_a 7.8212(6)
_cell_length_b 5.9264(4)
_cell_length_c 16.1736(11)
_cell_measurement_reflns_used 2158
_cell_measurement_temperature 100.00(10)
_cell_measurement_theta_max 28.7140
_cell_measurement_theta_min 2.8900
_cell_volume 749.52(9)
_computing_cell_refinement 'CrysAlisPro 1.171.38.43f (Rigaku OD, 2015)'
_computing_data_collection 'CrysAlisPro 1.171.38.43f (Rigaku OD, 2015)'
_computing_data_reduction 'CrysAlisPro 1.171.38.43f (Rigaku OD, 2015)'
_computing_molecular_graphics 'Olex2 (Dolomanov et al., 2009)'
_computing_publication_material 'Olex2 (Dolomanov et al., 2009)'
_computing_structure_refinement 'ShelXL (Sheldrick, 2015)'
_computing_structure_solution 'ShelXT (Sheldrick, 2015)'
_diffrn_ambient_environment N~2~
_diffrn_ambient_temperature 100.00(10)
_diffrn_detector 'CCD plate'
_diffrn_detector_area_resol_mean 5.2684
_diffrn_detector_type AtlasS2
_diffrn_measured_fraction_theta_full 1.000
_diffrn_measured_fraction_theta_max 0.906
_diffrn_measurement_details
;
List of Runs (angles in degrees, time in seconds):

  # Type    Start    End  Width  t~exp~   \w     \q     \k     \f   Frames
#--------------------------------------------------------------------------
  1  \w    -59.00  40.00   1.00    1.00    --   11.74 -57.00   0.00   99
  2  \w    -16.00  75.00   1.00    1.00    --   11.74  77.00 -90.00   91
  3  \w     -8.00  79.00   1.00    1.00    --   11.74  57.00 150.00   87
  4  \w     35.00  90.00   1.00    1.00    --   11.74-178.00-150.00   55
  5  \w     34.00  55.00   1.00    1.00    --   11.74-121.00-137.00   21
;
_diffrn_measurement_device 'four-circle diffractometer'
_diffrn_measurement_device_type 'SuperNova, Dual, Cu at zero, AtlasS2'
_diffrn_measurement_method '\w scans'
_diffrn_orient_matrix_type 'CrysAlisPro convention (1999,Acta A55,543-557)'
_diffrn_orient_matrix_UB_11 -0.0868504000
_diffrn_orient_matrix_UB_12 -0.0308004000
_diffrn_orient_matrix_UB_13 0.0048836000
_diffrn_orient_matrix_UB_21 0.0139008000
_diffrn_orient_matrix_UB_22 -0.0086471000
_diffrn_orient_matrix_UB_23 0.0433506000
_diffrn_orient_matrix_UB_31 -0.0222213000
_diffrn_orient_matrix_UB_32 0.1153158000
_diffrn_orient_matrix_UB_33 0.0045614000
_diffrn_radiation_monochromator mirror
_diffrn_radiation_probe x-ray
_diffrn_radiation_type MoK\a
_diffrn_radiation_wavelength 0.71073
_diffrn_reflns_av_R_equivalents 0.0275
_diffrn_reflns_av_unetI/netI 0.0449
_diffrn_reflns_Laue_measured_fraction_full 1.000
_diffrn_reflns_Laue_measured_fraction_max 0.906
_diffrn_reflns_limit_h_max 9
_diffrn_reflns_limit_h_min -9
_diffrn_reflns_limit_k_max 7
_diffrn_reflns_limit_k_min -7
_diffrn_reflns_limit_l_max 21
_diffrn_reflns_limit_l_min -21
_diffrn_reflns_number 3560
_diffrn_reflns_point_group_measured_fraction_full 0.994
_diffrn_reflns_point_group_measured_fraction_max 0.862
_diffrn_reflns_theta_full 25.242
_diffrn_reflns_theta_max 29.113
_diffrn_reflns_theta_min 2.519
_diffrn_source 'micro-focus sealed X-ray tube'
_diffrn_source_type 'SuperNova (Mo) X-ray Source'
_exptl_absorpt_coefficient_mu 0.352
_exptl_absorpt_correction_T_max 1.00000
_exptl_absorpt_correction_T_min 0.52721
_exptl_absorpt_correction_type multi-scan
_exptl_absorpt_process_details
;
CrysAlisPro 1.171.38.43f (Rigaku Oxford Diffraction, 2015)
Empirical absorption correction using spherical harmonics,
 implemented in SCALE3 ABSPACK scaling algorithm.
;
_exptl_crystal_colour colourless
_exptl_crystal_colour_primary colourless
_exptl_crystal_density_diffrn 1.420
_exptl_crystal_description block
_exptl_crystal_F_000 332
_exptl_crystal_size_max 0.13
_exptl_crystal_size_mid 0.12
_exptl_crystal_size_min 0.11
_refine_diff_density_max 0.268
_refine_diff_density_min -0.265
_refine_diff_density_rms 0.055
_refine_ls_abs_structure_details
;
 Flack x determined using 659 quotients [(I+)-(I-)]/[(I+)+(I-)]
 (Parsons, Flack and Wagner, Acta Cryst. B69 (2013) 249-259).
;
_refine_ls_abs_structure_Flack 0.03(6)
_refine_ls_extinction_method none
_refine_ls_goodness_of_fit_ref 1.047
_refine_ls_hydrogen_treatment constr
_refine_ls_matrix_type full
_refine_ls_number_parameters 100
_refine_ls_number_reflns 1748
_refine_ls_number_restraints 1
_refine_ls_restrained_S_all 1.047
_refine_ls_R_factor_all 0.0374
_refine_ls_R_factor_gt 0.0352
_refine_ls_shift/su_max 0.001
_refine_ls_shift/su_mean 0.000
_refine_ls_structure_factor_coef Fsqd
_refine_ls_weighting_details 'w=1/[\s^2^(Fo^2^)+(0.0412P)^2^+0.1754P] where P=(Fo^2^+2Fc^2^)/3'
_refine_ls_weighting_scheme calc
_refine_ls_wR_factor_gt 0.0798
_refine_ls_wR_factor_ref 0.0822
_reflns_Friedel_coverage 0.741
_reflns_Friedel_fraction_full 0.987
_reflns_Friedel_fraction_max 0.809
_reflns_number_gt 1667
_reflns_number_total 1748
_reflns_threshold_expression 'I > 2\s(I)'
_cod_data_source_file d0cc01100b2.cif
_cod_data_source_block hgl217
_cod_depositor_comments 'Adding full bibliography for 7126356--7126358.cif.'
_cod_database_code 7126357
_shelx_shelxl_version_number 2018/3
_shelx_space_group_comment
;
The symmetry employed for this shelxl refinement is uniquely defined
by the following loop, which should always be used as a source of
symmetry information in preference to the above space-group names.
They are only intended as comments.
;
_shelx_estimated_absorpt_t_max 0.962
_shelx_estimated_absorpt_t_min 0.956
_reflns_odcompleteness_completeness 100.00
_reflns_odcompleteness_iscentric 1
_reflns_odcompleteness_theta 26.32
_olex2_refinement_description
;
1. Fixed Uiso
 At 1.2 times of:
  All C(H) groups
2.a Aromatic/amide H refined with riding coordinates:
 C6(H6), C2(H2), C4(H4), C5(H5), C8(H8), C3(H3)
;
_olex2_submission_special_instructions 'No special instructions were received'
_oxdiff_exptl_absorpt_empirical_details
;
Empirical correction (ABSPACK) includes:
- Absorption correction using spherical harmonics
- Frame scaling
- Detector area scaling
;
_oxdiff_exptl_absorpt_empirical_full_max 1.447
_oxdiff_exptl_absorpt_empirical_full_min 0.510

loop_
_space_group_symop_operation_xyz
'x, y, z'
'-x, y, -z'
'x+1/2, y+1/2, z+1/2'
'-x+1/2, y+1/2, -z+1/2'

loop_
_atom_site_label
_atom_site_type_symbol
_atom_site_fract_x
_atom_site_fract_y
_atom_site_fract_z
_atom_site_U_iso_or_equiv
_atom_site_adp_type
_atom_site_occupancy
_atom_site_site_symmetry_order
_atom_site_calc_flag
_atom_site_refinement_flags_posn
_atom_site_refinement_flags_adp
_atom_site_refinement_flags_occupancy
_atom_site_disorder_assembly
_atom_site_disorder_group
S1 S 0.71386(8) 0.07763(12) 0.55775(4) 0.02094(19) Uani 1 1 d . . . . .
N1 N 0.7570(3) 0.1689(4) 0.65267(14) 0.0234(5) Uani 1 1 d . . . . .
C1 C 0.3920(3) 0.5662(5) 0.62215(13) 0.0147(5) Uani 1 1 d . . . . .
C7 C 0.5236(3) 0.3913(5) 0.60881(16) 0.0155(5) Uani 1 1 d . . . . .
C6 C 0.2252(3) 0.5448(5) 0.59107(16) 0.0206(6) Uani 1 1 d . . . . .
H6 H 0.195096 0.418756 0.559787 0.025 Uiso 1 1 calc R . . . .
C9 C 0.5469(3) 0.2599(4) 0.54000(15) 0.0152(5) Uani 1 1 d . . . . .
C2 C 0.4326(4) 0.7563(4) 0.67003(15) 0.0170(5) Uani 1 1 d . . . . .
H2 H 0.542693 0.772582 0.692072 0.020 Uiso 1 1 calc R . . . .
C4 C 0.1467(4) 0.8992(5) 0.65248(17) 0.0226(6) Uani 1 1 d . . . . .
H4 H 0.065828 1.011043 0.661487 0.027 Uiso 1 1 calc R . . . .
C5 C 0.1040(4) 0.7089(5) 0.60624(17) 0.0236(6) Uani 1 1 d . . . . .
H5 H -0.006913 0.691856 0.585340 0.028 Uiso 1 1 calc R . . . .
C8 C 0.6489(4) 0.3310(5) 0.67056(16) 0.0191(6) Uani 1 1 d . . . . .
H8 H 0.653806 0.403707 0.721505 0.023 Uiso 1 1 calc R . . . .
C3 C 0.3111(4) 0.9203(5) 0.68499(17) 0.0213(6) Uani 1 1 d . . . . .
H3 H 0.340001 1.045396 0.717049 0.026 Uiso 1 1 calc R . . . .

loop_
_atom_site_aniso_label
_atom_site_aniso_U_11
_atom_site_aniso_U_22
_atom_site_aniso_U_33
_atom_site_aniso_U_23
_atom_site_aniso_U_13
_atom_site_aniso_U_12
S1 0.0236(4) 0.0231(3) 0.0162(3) 0.0019(3) 0.0007(2) 0.0081(3)
N1 0.0209(13) 0.0322(13) 0.0169(11) 0.0036(10) -0.0034(9) 0.0053(10)
C1 0.0154(12) 0.0169(12) 0.0118(10) 0.0023(13) -0.0005(8) 0.0013(12)
C7 0.0133(13) 0.0183(12) 0.0148(12) 0.0021(10) -0.0022(10) -0.0020(10)
C6 0.0202(14) 0.0258(17) 0.0155(11) -0.0038(12) -0.0048(10) 0.0023(12)
C9 0.0165(13) 0.0156(12) 0.0135(12) 0.0020(10) 0.0011(10) -0.0006(10)
C2 0.0176(13) 0.0195(13) 0.0137(12) 0.0017(10) 0.0011(10) -0.0024(11)
C4 0.0246(15) 0.0249(15) 0.0184(13) 0.0034(12) 0.0043(11) 0.0089(12)
C5 0.0168(14) 0.0353(17) 0.0187(14) -0.0007(13) -0.0026(11) 0.0061(12)
C8 0.0190(14) 0.0255(15) 0.0127(12) 0.0008(11) -0.0031(11) 0.0011(11)
C3 0.0284(16) 0.0175(13) 0.0181(13) -0.0009(11) 0.0056(11) -0.0018(12)

loop_
_atom_type_symbol
_atom_type_description
_atom_type_scat_dispersion_real
_atom_type_scat_dispersion_imag
_atom_type_scat_source
C C 0.0033 0.0016 'International Tables Vol C Tables 4.2.6.8 and 6.1.1.4'
H H 0.0000 0.0000 'International Tables Vol C Tables 4.2.6.8 and 6.1.1.4'
N N 0.0061 0.0033 'International Tables Vol C Tables 4.2.6.8 and 6.1.1.4'
S S 0.1246 0.1234 'International Tables Vol C Tables 4.2.6.8 and 6.1.1.4'

loop_
_geom_angle_atom_site_label_1
_geom_angle_atom_site_label_2
_geom_angle_atom_site_label_3
_geom_angle
_geom_angle_site_symmetry_1
_geom_angle_site_symmetry_3
_geom_angle_publ_flag
N1 S1 C9 95.15(12) . . ?
C8 N1 S1 108.8(2) . . ?
C6 C1 C7 122.1(3) . . ?
C6 C1 C2 118.2(3) . . ?
C2 C1 C7 119.6(2) . . ?
C9 C7 C1 128.3(2) . . ?
C9 C7 C8 108.9(2) . . ?
C8 C7 C1 122.8(2) . . ?
C5 C6 C1 120.8(3) . . ?
C7 C9 S1 109.6(2) . . ?
C7 C9 C9 129.7(2) . 2_656 ?
C9 C9 S1 120.73(18) 2_656 . ?
C3 C2 C1 120.9(3) . . ?
C3 C4 C5 119.3(3) . . ?
C6 C5 C4 120.5(3) . . ?
N1 C8 C7 117.6(2) . . ?
C4 C3 C2 120.4(3) . . ?

loop_
_geom_bond_atom_site_label_1
_geom_bond_atom_site_label_2
_geom_bond_distance
_geom_bond_site_symmetry_2
_geom_bond_publ_flag
S1 N1 1.656(2) . ?
S1 C9 1.714(3) . ?
N1 C8 1.316(4) . ?
C1 C7 1.479(4) . ?
C1 C6 1.395(4) . ?
C1 C2 1.400(4) . ?
C7 C9 1.374(4) . ?
C7 C8 1.431(4) . ?
C6 C5 1.384(4) . ?
C9 C9 1.475(5) 2_656 ?
C2 C3 1.384(4) . ?
C4 C5 1.390(4) . ?
C4 C3 1.385(4) . ?
